data_4341603
loop_
_publ_author_name
'Pecyna, Jacek'
'Ringstrand, Bryan'
'Domaga\/la, S\/lawomir'
'Kaszy\'nski, Piotr'
'Wo\'zniak, Krzysztof'

_publ_section_title
;
 Synthesis and Characterization of 12-Pyridinium Derivatives of the
 [closo-1-CB11H12](-) Anion.
;
_journal_name_full 'Inorganic chemistry'
_journal_page_first 141113084747009
_journal_paper_doi 10.1021/ic502265g
_journal_year 2014
_chemical_absolute_configuration unk
_chemical_formula_moiety 'C7 H18 B11 N O'
_chemical_formula_sum 'C7 H18 B11 N O'
_chemical_formula_weight 251.13
_space_group_crystal_system monoclinic
_space_group_IT_number 7
_space_group_name_Hall 'P -2yc'
_space_group_name_H-M_alt 'P 1 c 1'
_symmetry_space_group_name_Hall 'P -2yc'
_symmetry_space_group_name_H-M 'P 1 c 1'
_atom_sites_solution_hydrogens geom
_atom_sites_solution_primary direct
_atom_sites_solution_secondary difmap
_audit_creation_date 2014-06-23
_audit_creation_method
;
Olex2 1.2
(compiled 2014.03.20 svn.r2914 for OlexSys, GUI svn.r4816)
;
_cell_angle_alpha 90.00
_cell_angle_beta 91.5207(17)
_cell_angle_gamma 90.00
_cell_formula_units_Z 4
_cell_length_a 7.89037(14)
_cell_length_b 10.47959(19)
_cell_length_c 17.1104(3)
_cell_measurement_temperature 100(2)
_cell_volume 1414.32(4)
_computing_molecular_graphics 'Olex2 (Dolomanov et al., 2009)'
_computing_publication_material 'Olex2 (Dolomanov et al., 2009)'
_computing_structure_refinement 'XLMP (Sheldrick, 2008)'
_computing_structure_solution 'ShelXS (Sheldrick, 2008)'
_diffrn_ambient_temperature 100
_diffrn_detector_area_resol_mean 10.4391
_diffrn_measured_fraction_theta_full 1.000
_diffrn_measured_fraction_theta_max 0.938
_diffrn_measurement_device_type 'SuperNova, Dual, Cu at zero, Atlas'
_diffrn_radiation_monochromator mirror
_diffrn_radiation_type MoK\a
_diffrn_radiation_wavelength 0.71073
_diffrn_reflns_av_R_equivalents 0.0313
_diffrn_reflns_av_unetI/netI 0.0445
_diffrn_reflns_limit_h_max 11
_diffrn_reflns_limit_h_min -11
_diffrn_reflns_limit_k_max 15
_diffrn_reflns_limit_k_min -15
_diffrn_reflns_limit_l_max 25
_diffrn_reflns_limit_l_min -25
_diffrn_reflns_number 22035
_diffrn_reflns_theta_full 25.00
_diffrn_reflns_theta_max 32.78
_diffrn_reflns_theta_min 1.94
_diffrn_source 'SuperNova (Mo) X-ray Source'
_exptl_absorpt_coefficient_mu 0.061
_exptl_absorpt_correction_T_max 1.00
_exptl_absorpt_correction_T_min 0.902
_exptl_absorpt_correction_type multi-scan
_exptl_absorpt_process_details
;
CrysAlisPro, Agilent Technologies,
Version 1.171.36.28 (release 01-02-2013 CrysAlis171 .NET)
(compiled Feb  1 2013,16:14:44)
Empirical absorption correction using spherical harmonics,
 implemented in SCALE3 ABSPACK scaling algorithm.
;
_exptl_crystal_colour colourless
_exptl_crystal_colour_primary colourless
_exptl_crystal_density_diffrn 1.179
_exptl_crystal_density_method 'not measured'
_exptl_crystal_description block
_exptl_crystal_F_000 520
_exptl_crystal_size_max 0.27
_exptl_crystal_size_mid 0.19
_exptl_crystal_size_min 0.14
_refine_diff_density_max 0.255
_refine_diff_density_min -0.265
_refine_diff_density_rms 0.048
_refine_ls_extinction_method none
_refine_ls_goodness_of_fit_ref 1.061
_refine_ls_hydrogen_treatment constr
_refine_ls_matrix_type full
_refine_ls_number_parameters 363
_refine_ls_number_reflns 9033
_refine_ls_number_restraints 2
_refine_ls_restrained_S_all 1.061
_refine_ls_R_factor_all 0.0513
_refine_ls_R_factor_gt 0.0440
_refine_ls_shift/su_max 0.000
_refine_ls_shift/su_mean 0.000
_refine_ls_structure_factor_coef Fsqd
_refine_ls_weighting_details 'calc w=1/[\s^2^(Fo^2^)+(0.0573P)^2^+0.2100P] where P=(Fo^2^+2Fc^2^)/3'
_refine_ls_weighting_scheme calc
_refine_ls_wR_factor_gt 0.1076
_refine_ls_wR_factor_ref 0.1149
_reflns_number_gt 8211
_reflns_number_total 9033
_reflns_threshold_expression >2sigma(I)
_cod_data_source_file ic502265g_si_002.cif
_cod_data_source_block 4b
_cod_database_code 4341603
_olex2_refinement_description
;
1. Fixed Uiso
 At 1.2 times of:
  All B(H) groups, All C(H) groups
 At 1.5 times of:
  All C(H,H,H) groups
2.a Aromatic/amide H refined with riding coordinates:
 C6(H6), C11(H11A), C4(H4), C10(H10A), C12(H12), C13(H13), C3(H3), C5(H5)
2.b Idealised Me refined as rotating group:
 C1(H1A,H1B,H1C), C8(H8A,H8B,H8C)
2.c Boron cage BH refined with riding coordinates:
 C14(H14), C7(H7), B4(H4A), B13(H13A), B21(H21), B20(H20), B10(H10), B5(H5A),
 B6(H6A), B11(H11), B16(H16), B17(H17), B18(H18), B3(H3A), B9(H9), B8(H8),
 B15(H15), B7(H7A), B2(H2), B14(H14A), B22(H22), B19(H19)
;

loop_
_space_group_symop_id
_space_group_symop_operation_xyz
1 'x, y, z'
2 'x, -y, z+1/2'

loop_
_atom_site_label
_atom_site_type_symbol
_atom_site_fract_x
_atom_site_fract_y
_atom_site_fract_z
_atom_site_U_iso_or_equiv
_atom_site_adp_type
_atom_site_occupancy
_atom_site_calc_flag
_atom_site_refinement_flags_posn
O1 O 0.37746(13) 0.36469(11) 0.74126(6) 0.0221(2) Uani 1 d .
O2 O -0.10642(12) 1.18143(10) 0.77995(6) 0.0179(2) Uani 1 d .
N1 N 0.08504(14) 0.32800(11) 0.54047(7) 0.0147(2) Uani 1 d .
N2 N 0.21327(14) 0.95714(11) 0.65313(7) 0.0140(2) Uani 1 d .
C6 C 0.13619(18) 0.41590(14) 0.66747(8) 0.0194(3) Uani 1 d .
H6 H 0.1012 0.4680 0.7080 0.023 Uiso 1 calc R
C11 C 0.25866(17) 0.98967(13) 0.72711(8) 0.0159(2) Uani 1 d .
H11A H 0.3612 0.9597 0.7479 0.019 Uiso 1 calc R
C9 C 0.00342(16) 1.10885(13) 0.74192(8) 0.0152(2) Uani 1 d .
C4 C 0.23289(17) 0.26395(13) 0.54686(8) 0.0158(2) Uani 1 d .
H4 H 0.2656 0.2129 0.5054 0.019 Uiso 1 calc R
C14 C 0.55940(17) 0.69878(13) 0.49660(8) 0.0162(2) Uani 1 d .
H14 H 0.6388 0.6378 0.4602 0.019 Uiso 1 calc R
B12 B 0.32889(18) 0.87371(14) 0.60259(8) 0.0133(3) Uani 1 d .
C10 C 0.15922(17) 1.06550(13) 0.77309(8) 0.0163(2) Uani 1 d .
H10A H 0.1946 1.0874 0.8236 0.020 Uiso 1 calc R
C12 C 0.06227(16) 0.99893(13) 0.62338(8) 0.0159(2) Uani 1 d .
H12 H 0.0301 0.9760 0.5726 0.019 Uiso 1 calc R
C13 C -0.04428(17) 1.07355(14) 0.66541(8) 0.0174(3) Uani 1 d .
H13 H -0.1473 1.1006 0.6435 0.021 Uiso 1 calc R
C2 C 0.28830(17) 0.34870(13) 0.67468(8) 0.0167(2) Uani 1 d .
C3 C 0.33723(17) 0.27137(13) 0.61250(8) 0.0167(2) Uani 1 d .
H3 H 0.4384 0.2258 0.6155 0.020 Uiso 1 calc R
C7 C -0.27657(18) 0.30008(14) 0.31576(8) 0.0184(3) Uani 1 d .
H7 H -0.3612 0.2951 0.2637 0.022 Uiso 1 calc R
C5 C 0.03871(17) 0.40479(13) 0.60044(8) 0.0170(3) Uani 1 d .
H5 H -0.0618 0.4509 0.5957 0.020 Uiso 1 calc R
B1 B -0.03083(19) 0.31572(14) 0.46639(9) 0.0143(3) Uani 1 d .
B4 B -0.25323(19) 0.32950(15) 0.47534(9) 0.0167(3) Uani 1 d .
H4A H -0.3139 0.3439 0.5318 0.020 Uiso 1 calc R
B13 B 0.4950(2) 0.94252(15) 0.54747(9) 0.0164(3) Uani 1 d .
H13A H 0.5240 1.0452 0.5478 0.020 Uiso 1 calc R
B21 B 0.5892(2) 0.68745(15) 0.59522(9) 0.0181(3) Uani 1 d .
H21 H 0.6814 0.6245 0.6253 0.022 Uiso 1 calc R
C1 C 0.53927(19) 0.30203(16) 0.74874(9) 0.0240(3) Uani 1 d .
H1A H 0.5921 0.3239 0.7981 0.036 Uiso 1 calc GR
H1B H 0.6103 0.3291 0.7072 0.036 Uiso 1 calc GR
H1C H 0.5234 0.2113 0.7459 0.036 Uiso 1 calc GR
B20 B 0.4040(2) 0.62542(15) 0.54699(10) 0.0185(3) Uani 1 d .
H20 H 0.3767 0.5225 0.5459 0.022 Uiso 1 calc R
B10 B -0.1827(2) 0.16194(16) 0.34685(10) 0.0205(3) Uani 1 d .
H10 H -0.2004 0.0681 0.3190 0.025 Uiso 1 calc R
B5 B -0.1606(2) 0.17928(15) 0.44981(10) 0.0180(3) Uani 1 d .
H5A H -0.1614 0.0969 0.4896 0.022 Uiso 1 calc R
C8 C -0.06513(19) 1.21179(16) 0.86055(9) 0.0228(3) Uani 1 d .
H8A H -0.0568 1.1344 0.8904 0.034 Uiso 1 calc GR
H8B H -0.1524 1.2649 0.8812 0.034 Uiso 1 calc GR
H8C H 0.0412 1.2562 0.8636 0.034 Uiso 1 calc GR
B6 B 0.0158(2) 0.21156(16) 0.38825(9) 0.0188(3) Uani 1 d .
H6A H 0.1285 0.1497 0.3887 0.023 Uiso 1 calc R
B11 B -0.0636(2) 0.28501(17) 0.30136(9) 0.0204(3) Uani 1 d .
H11 H -0.0047 0.2703 0.2445 0.024 Uiso 1 calc R
B16 B 0.3860(2) 0.71804(15) 0.63319(9) 0.0171(3) Uani 1 d .
H16 H 0.3453 0.6765 0.6887 0.021 Uiso 1 calc R
B17 B 0.54261(19) 0.84264(15) 0.63014(9) 0.0167(3) Uani 1 d .
H17 H 0.6027 0.8815 0.6838 0.020 Uiso 1 calc R
B18 B 0.5117(2) 0.84799(15) 0.46201(9) 0.0178(3) Uani 1 d .
H18 H 0.5535 0.8882 0.4063 0.021 Uiso 1 calc R
B3 B -0.13409(19) 0.45347(15) 0.42988(9) 0.0168(3) Uani 1 d .
H3A H -0.1179 0.5480 0.4571 0.020 Uiso 1 calc R
B9 B -0.3478(2) 0.23423(16) 0.40025(10) 0.0195(3) Uani 1 d .
H9 H -0.4712 0.1871 0.4068 0.023 Uiso 1 calc R
B8 B -0.3318(2) 0.40266(16) 0.38819(9) 0.0181(3) Uani 1 d .
H8 H -0.4451 0.4639 0.3871 0.022 Uiso 1 calc R
B15 B 0.24103(19) 0.74094(15) 0.55190(9) 0.0172(3) Uani 1 d .
H15 H 0.1066 0.7141 0.5548 0.021 Uiso 1 calc R
B7 B -0.1564(2) 0.43370(16) 0.32719(9) 0.0188(3) Uani 1 d .
H7A H -0.1572 0.5153 0.2867 0.023 Uiso 1 calc R
B2 B 0.03269(19) 0.38087(16) 0.37565(9) 0.0176(3) Uani 1 d .
H2 H 0.1555 0.4282 0.3678 0.021 Uiso 1 calc R
B14 B 0.30863(19) 0.87980(15) 0.49935(9) 0.0164(3) Uani 1 d .
H14A H 0.2172 0.9426 0.4686 0.020 Uiso 1 calc R
B22 B 0.6555(2) 0.82479(15) 0.54273(10) 0.0176(3) Uani 1 d .
H22 H 0.7904 0.8500 0.5390 0.021 Uiso 1 calc R
B19 B 0.3569(2) 0.72456(16) 0.46453(9) 0.0181(3) Uani 1 d .
H19 H 0.2993 0.6856 0.4103 0.022 Uiso 1 calc R

loop_
_atom_site_aniso_label
_atom_site_aniso_U_11
_atom_site_aniso_U_22
_atom_site_aniso_U_33
_atom_site_aniso_U_23
_atom_site_aniso_U_13
_atom_site_aniso_U_12
O1 0.0211(5) 0.0264(5) 0.0186(5) -0.0038(4) -0.0052(4) 0.0025(4)
O2 0.0181(5) 0.0192(5) 0.0164(4) -0.0038(4) 0.0010(4) 0.0037(4)
N1 0.0154(5) 0.0142(5) 0.0146(5) -0.0002(4) -0.0002(4) 0.0008(4)
N2 0.0141(5) 0.0137(5) 0.0143(5) 0.0001(4) 0.0000(4) 0.0000(4)
C6 0.0222(7) 0.0195(6) 0.0164(6) -0.0025(5) 0.0004(5) 0.0007(5)
C11 0.0157(5) 0.0177(6) 0.0144(6) 0.0009(5) -0.0006(5) 0.0014(5)
C9 0.0154(6) 0.0140(6) 0.0163(6) 0.0004(5) 0.0030(5) -0.0006(5)
C4 0.0168(6) 0.0138(6) 0.0168(6) -0.0006(5) 0.0012(5) -0.0001(5)
C14 0.0169(6) 0.0143(6) 0.0173(6) -0.0017(5) 0.0002(5) 0.0016(5)
B12 0.0144(6) 0.0136(6) 0.0119(6) -0.0006(5) -0.0001(5) 0.0013(5)
C10 0.0179(6) 0.0183(6) 0.0127(5) -0.0004(5) -0.0001(5) 0.0003(5)
C12 0.0147(6) 0.0179(6) 0.0148(6) -0.0021(5) -0.0015(5) 0.0009(5)
C13 0.0148(6) 0.0206(6) 0.0166(6) -0.0010(5) -0.0021(5) 0.0018(5)
C2 0.0178(6) 0.0161(6) 0.0162(6) 0.0012(5) -0.0002(5) -0.0026(5)
C3 0.0152(6) 0.0151(6) 0.0198(6) 0.0002(5) -0.0007(5) 0.0011(5)
C7 0.0202(6) 0.0187(6) 0.0162(6) -0.0006(5) -0.0021(5) 0.0032(5)
C5 0.0169(6) 0.0170(6) 0.0173(6) -0.0019(5) 0.0022(5) 0.0024(5)
B1 0.0168(6) 0.0124(6) 0.0137(6) -0.0004(5) -0.0011(5) 0.0020(5)
B4 0.0152(6) 0.0190(7) 0.0157(6) 0.0000(5) 0.0000(5) -0.0003(5)
B13 0.0185(7) 0.0141(6) 0.0167(6) -0.0016(5) 0.0030(5) 0.0000(5)
B21 0.0184(7) 0.0172(7) 0.0187(7) 0.0006(6) -0.0014(6) 0.0037(6)
C1 0.0193(7) 0.0279(7) 0.0243(7) -0.0007(6) -0.0066(5) -0.0001(6)
B20 0.0205(7) 0.0148(7) 0.0203(7) -0.0001(6) 0.0029(6) 0.0001(5)
B10 0.0241(8) 0.0168(7) 0.0202(7) -0.0022(6) -0.0054(6) 0.0033(6)
B5 0.0212(7) 0.0155(7) 0.0173(7) 0.0003(5) -0.0031(6) -0.0002(5)
C8 0.0219(7) 0.0284(8) 0.0180(6) -0.0086(6) 0.0006(5) 0.0033(6)
B6 0.0207(7) 0.0177(7) 0.0180(7) -0.0028(6) -0.0028(6) 0.0038(6)
B11 0.0224(8) 0.0234(8) 0.0153(7) -0.0008(6) -0.0002(6) 0.0048(6)
B16 0.0190(7) 0.0162(7) 0.0163(7) 0.0016(5) 0.0011(5) 0.0007(5)
B17 0.0154(6) 0.0183(7) 0.0162(6) -0.0008(6) -0.0011(5) 0.0024(5)
B18 0.0209(7) 0.0161(7) 0.0165(6) -0.0002(6) 0.0031(5) 0.0031(6)
B3 0.0172(7) 0.0155(7) 0.0176(7) 0.0012(5) -0.0009(5) 0.0018(5)
B9 0.0205(7) 0.0184(7) 0.0195(7) 0.0010(6) -0.0038(6) -0.0019(6)
B8 0.0183(7) 0.0188(7) 0.0171(7) -0.0003(6) -0.0011(6) 0.0027(6)
B15 0.0164(7) 0.0168(7) 0.0185(7) -0.0038(6) 0.0007(5) 0.0005(5)
B7 0.0206(7) 0.0186(7) 0.0171(7) 0.0026(6) 0.0000(6) 0.0012(6)
B2 0.0177(7) 0.0182(7) 0.0168(6) 0.0010(6) 0.0009(5) 0.0016(5)
B14 0.0178(7) 0.0178(7) 0.0137(6) -0.0016(5) 0.0002(5) 0.0037(5)
B22 0.0154(6) 0.0172(7) 0.0203(7) -0.0024(6) 0.0021(5) -0.0003(5)
B19 0.0178(7) 0.0187(7) 0.0177(7) -0.0047(6) -0.0012(5) 0.0020(5)

loop_
_atom_type_symbol
_atom_type_description
_atom_type_scat_dispersion_real
_atom_type_scat_dispersion_imag
_atom_type_scat_source
C C 0.0033 0.0016 'International Tables Vol C Tables 4.2.6.8 and 6.1.1.4'
H H 0.0000 0.0000 'International Tables Vol C Tables 4.2.6.8 and 6.1.1.4'
B B 0.0013 0.0007 'International Tables Vol C Tables 4.2.6.8 and 6.1.1.4'
N N 0.0061 0.0033 'International Tables Vol C Tables 4.2.6.8 and 6.1.1.4'
O O 0.0106 0.0060 'International Tables Vol C Tables 4.2.6.8 and 6.1.1.4'

loop_
_geom_angle_atom_site_label_1
_geom_angle_atom_site_label_2
_geom_angle_atom_site_label_3
_geom_angle
C2 O1 C1 117.74(12)
C9 O2 C8 117.25(11)
C4 N1 C5 118.83(12)
C4 N1 B1 121.06(11)
C5 N1 B1 120.10(11)
C11 N2 B12 121.46(11)
C11 N2 C12 118.63(11)
C12 N2 B12 119.92(11)
C2 C6 H6 120.2
C5 C6 H6 120.2
C5 C6 C2 119.63(13)
N2 C11 H11A 118.7
N2 C11 C10 122.68(12)
C10 C11 H11A 118.7
O2 C9 C10 124.95(12)
O2 C9 C13 116.33(12)
C13 C9 C10 118.71(12)
N1 C4 H4 118.8
N1 C4 C3 122.38(13)
C3 C4 H4 118.8
B21 C14 H14 117.1
B21 C14 B18 115.48(11)
B21 C14 B22 63.08(9)
B20 C14 H14 117.0
B20 C14 B21 63.14(9)
B20 C14 B18 115.71(11)
B20 C14 B22 115.65(11)
B18 C14 H14 117.3
B22 C14 H14 117.3
B22 C14 B18 62.83(9)
B19 C14 H14 117.1
B19 C14 B21 115.83(11)
B19 C14 B20 63.31(9)
B19 C14 B18 63.00(9)
B19 C14 B22 115.43(11)
N2 B12 B13 121.29(11)
N2 B12 B16 120.40(11)
N2 B12 B17 121.87(11)
N2 B12 B15 119.30(11)
N2 B12 B14 119.94(11)
B16 B12 B13 110.12(10)
B16 B12 B17 61.16(9)
B16 B12 B15 60.89(9)
B16 B12 B14 110.14(10)
B17 B12 B13 60.51(9)
B17 B12 B15 110.11(11)
B17 B12 B14 109.43(11)
B15 B12 B13 109.98(11)
B14 B12 B13 60.46(9)
B14 B12 B15 61.05(9)
C11 C10 C9 118.44(12)
C11 C10 H10A 120.8
C9 C10 H10A 120.8
N2 C12 H12 118.9
N2 C12 C13 122.27(12)
C13 C12 H12 118.9
C9 C13 H13 120.4
C12 C13 C9 119.25(12)
C12 C13 H13 120.4
O1 C2 C6 116.45(13)
O1 C2 C3 124.90(12)
C6 C2 C3 118.64(12)
C4 C3 C2 118.79(12)
C4 C3 H3 120.6
C2 C3 H3 120.6
B10 C7 H7 117.5
B10 C7 B11 63.05(10)
B10 C7 B9 62.83(10)
B10 C7 B8 115.20(11)
B11 C7 H7 117.1
B9 C7 H7 117.3
B9 C7 B11 115.48(11)
B8 C7 H7 117.2
B8 C7 B11 115.68(11)
B8 C7 B9 62.88(10)
B7 C7 H7 117.2
B7 C7 B10 115.29(11)
B7 C7 B11 62.98(10)
B7 C7 B9 115.47(11)
B7 C7 B8 63.25(9)
N1 C5 C6 121.70(13)
N1 C5 H5 119.1
C6 C5 H5 119.1
N1 B1 B4 119.16(11)
N1 B1 B5 121.52(11)
N1 B1 B6 122.60(11)
N1 B1 B3 118.62(11)
N1 B1 B2 120.55(11)
B4 B1 B5 60.75(9)
B4 B1 B6 109.97(11)
B4 B1 B2 110.28(10)
B5 B1 B2 110.11(11)
B6 B1 B5 60.95(9)
B6 B1 B2 60.62(9)
B3 B1 B4 60.96(9)
B3 B1 B5 110.07(11)
B3 B1 B6 109.89(11)
B3 B1 B2 61.01(9)
B1 B4 H4A 122.8
B1 B4 B5 59.78(9)
B1 B4 B3 59.31(8)
B1 B4 B9 106.85(11)
B1 B4 B8 106.71(11)
B5 B4 H4A 121.6
B3 B4 H4A 121.8
B3 B4 B5 107.97(11)
B9 B4 H4A 121.9
B9 B4 B5 59.78(9)
B9 B4 B3 107.97(11)
B8 B4 H4A 121.9
B8 B4 B5 108.06(11)
B8 B4 B3 59.86(9)
B8 B4 B9 60.27(9)
B12 B13 H13A 123.2
B12 B13 B17 59.26(8)
B12 B13 B14 59.33(8)
B17 B13 H13A 121.9
B18 B13 B12 106.34(11)
B18 B13 H13A 122.0
B18 B13 B17 107.81(11)
B18 B13 B14 59.62(9)
B14 B13 H13A 122.0
B14 B13 B17 107.52(11)
B22 B13 B12 106.16(11)
B22 B13 H13A 122.2
B22 B13 B17 59.60(9)
B22 B13 B18 60.28(9)
B22 B13 B14 107.61(11)
C14 B21 H21 125.3
C14 B21 B20 58.42(8)
C14 B21 B16 104.38(10)
C14 B21 B17 104.22(11)
C14 B21 B22 58.58(9)
B20 B21 H21 121.5
B20 B21 B22 108.02(11)
B16 B21 H21 122.0
B16 B21 B20 59.87(9)
B16 B21 B22 108.59(11)
B17 B21 H21 122.2
B17 B21 B20 108.42(11)
B17 B21 B16 60.93(9)
B17 B21 B22 59.72(9)
B22 B21 H21 121.4
O1 C1 H1A 109.5
O1 C1 H1B 109.5
O1 C1 H1C 109.5
H1A C1 H1B 109.5
H1A C1 H1C 109.5
H1B C1 H1C 109.5
C14 B20 B21 58.44(9)
C14 B20 H20 125.3
C14 B20 B16 104.41(11)
C14 B20 B15 104.44(11)
C14 B20 B19 58.24(8)
B21 B20 H20 121.5
B21 B20 B19 107.77(11)
B16 B20 B21 59.88(9)
B16 B20 H20 122.0
B16 B20 B19 108.62(11)
B15 B20 B21 108.45(11)
B15 B20 H20 122.0
B15 B20 B16 60.79(9)
B15 B20 B19 60.17(9)
B19 B20 H20 121.4
C7 B10 H10 125.1
C7 B10 B5 104.67(11)
C7 B10 B6 104.27(11)
C7 B10 B11 58.69(9)
C7 B10 B9 58.74(9)
B5 B10 H10 121.9
B5 B10 B6 60.84(9)
B5 B10 B11 108.63(11)
B5 B10 B9 60.06(9)
B6 B10 H10 122.2
B6 B10 B11 59.64(9)
B6 B10 B9 108.64(11)
B11 B10 H10 121.3
B9 B10 H10 121.1
B9 B10 B11 108.49(12)
B1 B5 B4 59.47(9)
B1 B5 H5A 123.0
B1 B5 B6 59.39(9)
B1 B5 B9 106.46(11)
B4 B5 H5A 121.9
B4 B5 B6 107.69(11)
B10 B5 B1 106.37(12)
B10 B5 B4 107.55(11)
B10 B5 H5A 122.2
B10 B5 B6 59.71(9)
B10 B5 B9 60.11(9)
B6 B5 H5A 121.8
B9 B5 B4 59.59(9)
B9 B5 H5A 122.1
B9 B5 B6 107.79(11)
O2 C8 H8A 109.5
O2 C8 H8B 109.5
O2 C8 H8C 109.5
H8A C8 H8B 109.5
H8A C8 H8C 109.5
H8B C8 H8C 109.5
B1 B6 B10 106.38(11)
B1 B6 B5 59.66(9)
B1 B6 H6A 122.8
B1 B6 B11 106.82(11)
B1 B6 B2 59.92(9)
B10 B6 B5 59.45(9)
B10 B6 H6A 122.2
B10 B6 B2 107.98(11)
B5 B6 H6A 121.5
B11 B6 B10 60.37(10)
B11 B6 B5 108.10(11)
B11 B6 H6A 121.9
B11 B6 B2 59.69(9)
B2 B6 B5 108.51(11)
B2 B6 H6A 121.4
C7 B11 B10 58.26(9)
C7 B11 B6 104.21(12)
C7 B11 H11 125.4
C7 B11 B7 58.16(9)
C7 B11 B2 104.34(11)
B10 B11 H11 121.6
B6 B11 B10 59.99(9)
B6 B11 H11 122.2
B6 B11 B7 108.04(11)
B6 B11 B2 60.69(9)
B7 B11 B10 107.37(12)
B7 B11 H11 121.8
B2 B11 B10 108.46(11)
B2 B11 H11 122.0
B2 B11 B7 59.89(9)
B12 B16 B21 106.49(11)
B12 B16 B20 106.50(11)
B12 B16 H16 122.9
B12 B16 B17 59.45(9)
B12 B16 B15 59.64(8)
B21 B16 H16 122.1
B21 B16 B17 59.52(9)
B21 B16 B15 107.69(11)
B20 B16 B21 60.25(9)
B20 B16 H16 122.2
B20 B16 B17 107.61(11)
B20 B16 B15 59.47(9)
B17 B16 H16 121.9
B15 B16 H16 121.8
B15 B16 B17 107.74(11)
B12 B17 B13 60.23(8)
B12 B17 B21 106.46(11)
B12 B17 B16 59.39(9)
B12 B17 H17 122.7
B12 B17 B22 106.95(10)
B13 B17 B16 108.48(10)
B13 B17 H17 121.3
B21 B17 B13 108.10(11)
B21 B17 B16 59.55(9)
B21 B17 H17 122.1
B16 B17 H17 121.7
B22 B17 B13 59.64(9)
B22 B17 B21 60.37(9)
B22 B17 B16 108.00(11)
B22 B17 H17 121.9
C14 B18 B13 104.23(11)
C14 B18 H18 125.5
C14 B18 B14 103.88(11)
C14 B18 B22 58.46(8)
C14 B18 B19 58.15(9)
B13 B18 H18 122.0
B13 B18 B22 59.79(9)
B13 B18 B19 108.63(11)
B14 B18 B13 60.66(9)
B14 B18 H18 122.3
B14 B18 B22 108.03(11)
B14 B18 B19 60.03(9)
B22 B18 H18 121.6
B22 B18 B19 107.79(11)
B19 B18 H18 121.4
B1 B3 B4 59.73(9)
B1 B3 H3A 122.7
B1 B3 B8 106.79(11)
B1 B3 B7 106.74(11)
B1 B3 B2 59.95(9)
B4 B3 H3A 121.7
B4 B3 B2 108.45(11)
B8 B3 B4 59.54(9)
B8 B3 H3A 122.0
B8 B3 B2 108.19(11)
B7 B3 B4 107.81(11)
B7 B3 H3A 122.1
B7 B3 B8 60.34(9)
B7 B3 B2 59.61(9)
B2 B3 H3A 121.4
C7 B9 B4 104.09(11)
C7 B9 B10 58.43(9)
C7 B9 B5 104.25(11)
C7 B9 H9 125.4
C7 B9 B8 58.44(9)
B4 B9 B10 108.15(11)
B4 B9 B5 60.63(9)
B4 B9 H9 122.3
B4 B9 B8 59.82(9)
B10 B9 H9 121.5
B10 B9 B8 107.89(12)
B5 B9 B10 59.83(9)
B5 B9 H9 122.1
B5 B9 B8 108.39(11)
B8 B9 H9 121.4
C7 B8 B4 104.35(11)
C7 B8 B3 103.97(11)
C7 B8 B9 58.68(9)
C7 B8 H8 125.3
C7 B8 B7 58.20(9)
B4 B8 B3 60.61(9)
B4 B8 B9 59.91(9)
B4 B8 H8 122.2
B4 B8 B7 108.11(11)
B3 B8 B9 108.29(11)
B3 B8 H8 122.4
B3 B8 B7 59.65(9)
B9 B8 H8 121.4
B9 B8 B7 107.84(12)
B7 B8 H8 121.7
B12 B15 B16 59.47(8)
B12 B15 H15 123.0
B12 B15 B14 59.46(8)
B12 B15 B19 106.48(11)
B20 B15 B12 106.56(11)
B20 B15 B16 59.73(9)
B20 B15 H15 122.0
B20 B15 B14 107.70(11)
B20 B15 B19 60.30(9)
B16 B15 H15 121.8
B16 B15 B14 107.72(11)
B14 B15 H15 121.9
B19 B15 B16 107.89(11)
B19 B15 H15 122.1
B19 B15 B14 59.52(9)
C7 B7 B11 58.86(9)
C7 B7 B3 104.51(11)
C7 B7 B8 58.55(9)
C7 B7 H7A 125.0
C7 B7 B2 104.84(11)
B11 B7 B8 108.40(12)
B11 B7 H7A 121.3
B3 B7 B11 108.50(11)
B3 B7 B8 60.01(9)
B3 B7 H7A 122.1
B3 B7 B2 60.91(9)
B8 B7 H7A 121.2
B2 B7 B11 59.85(9)
B2 B7 B8 108.97(11)
B2 B7 H7A 121.8
B1 B2 B6 59.47(9)
B1 B2 B3 59.04(8)
B1 B2 H2 123.3
B6 B2 B3 107.39(11)
B6 B2 H2 121.9
B11 B2 B1 106.41(11)
B11 B2 B6 59.62(9)
B11 B2 B3 107.69(11)
B11 B2 B7 60.26(9)
B11 B2 H2 122.0
B3 B2 H2 122.1
B7 B2 B1 105.92(11)
B7 B2 B6 107.50(11)
B7 B2 B3 59.47(9)
B7 B2 H2 122.3
B12 B14 B13 60.21(8)
B12 B14 B18 107.11(10)
B12 B14 B15 59.49(9)
B12 B14 H14A 122.6
B12 B14 B19 106.68(11)
B13 B14 B15 108.53(10)
B13 B14 H14A 121.3
B18 B14 B13 59.72(9)
B18 B14 B15 108.11(11)
B18 B14 H14A 121.9
B18 B14 B19 60.21(9)
B15 B14 H14A 121.6
B19 B14 B13 108.03(10)
B19 B14 B15 59.74(9)
B19 B14 H14A 122.1
C14 B22 B13 104.53(11)
C14 B22 B21 58.34(9)
C14 B22 B17 104.19(11)
C14 B22 B18 58.71(8)
C14 B22 H22 125.3
B13 B22 B21 108.63(11)
B13 B22 B18 59.93(9)
B13 B22 H22 122.0
B21 B22 H22 121.4
B17 B22 B13 60.76(9)
B17 B22 B21 59.92(9)
B17 B22 B18 108.44(11)
B17 B22 H22 122.2
B18 B22 B21 108.15(11)
B18 B22 H22 121.3
C14 B19 B20 58.44(9)
C14 B19 B18 58.85(9)
C14 B19 B15 104.10(11)
C14 B19 B14 104.21(10)
C14 B19 H19 125.3
B20 B19 H19 121.6
B18 B19 B20 108.27(11)
B18 B19 B15 108.55(11)
B18 B19 H19 121.1
B15 B19 B20 59.53(9)
B15 B19 H19 122.3
B14 B19 B20 108.06(11)
B14 B19 B18 59.76(9)
B14 B19 B15 60.74(9)
B14 B19 H19 122.3

loop_
_geom_bond_atom_site_label_1
_geom_bond_atom_site_label_2
_geom_bond_distance
O1 C2 1.3336(16)
O1 C1 1.4384(18)
O2 C9 1.3354(16)
O2 C8 1.4442(17)
N1 C4 1.3478(17)
N1 C5 1.3617(17)
N1 B1 1.5484(18)
N2 C11 1.3500(17)
N2 B12 1.5449(18)
N2 C12 1.3558(16)
C6 H6 0.9300
C6 C2 1.394(2)
C6 C5 1.3689(19)
C11 H11A 0.9300
C11 C10 1.3779(19)
C9 C10 1.4026(18)
C9 C13 1.4022(18)
C4 H4 0.9300
C4 C3 1.3771(18)
C14 H14 1.1000
C14 B21 1.702(2)
C14 B20 1.701(2)
C14 B18 1.710(2)
C14 B22 1.706(2)
C14 B19 1.697(2)
B12 B13 1.787(2)
B12 B16 1.768(2)
B12 B17 1.769(2)
B12 B15 1.771(2)
B12 B14 1.771(2)
C10 H10A 0.9300
C12 H12 0.9300
C12 C13 1.3666(19)
C13 H13 0.9300
C2 C3 1.400(2)
C3 H3 0.9300
C7 H7 1.1000
C7 B10 1.705(2)
C7 B11 1.713(2)
C7 B9 1.710(2)
C7 B8 1.706(2)
C7 B7 1.700(2)
C5 H5 0.9300
B1 B4 1.771(2)
B1 B5 1.777(2)
B1 B6 1.772(2)
B1 B3 1.764(2)
B1 B2 1.780(2)
B4 H4A 1.1000
B4 B5 1.794(2)
B4 B3 1.793(2)
B4 B9 1.776(2)
B4 B8 1.774(2)
B13 H13A 1.1000
B13 B17 1.791(2)
B13 B18 1.774(2)
B13 B14 1.791(2)
B13 B22 1.772(2)
B21 H21 1.1000
B21 B20 1.781(2)
B21 B16 1.775(2)
B21 B17 1.774(2)
B21 B22 1.782(2)
C1 H1A 0.9600
C1 H1B 0.9600
C1 H1C 0.9600
B20 H20 1.1000
B20 B16 1.774(2)
B20 B15 1.770(2)
B20 B19 1.784(2)
B10 H10 1.1000
B10 B5 1.775(2)
B10 B6 1.780(2)
B10 B11 1.787(3)
B10 B9 1.780(3)
B5 H5A 1.1000
B5 B6 1.800(2)
B5 B9 1.779(2)
C8 H8A 0.9600
C8 H8B 0.9600
C8 H8C 0.9600
B6 H6A 1.1000
B6 B11 1.774(2)
B6 B2 1.793(2)
B11 H11 1.1000
B11 B7 1.782(2)
B11 B2 1.775(2)
B16 H16 1.1000
B16 B17 1.799(2)
B16 B15 1.793(2)
B17 H17 1.1000
B17 B22 1.771(2)
B18 H18 1.1000
B18 B14 1.772(2)
B18 B22 1.780(2)
B18 B19 1.781(2)
B3 H3A 1.1000
B3 B8 1.780(2)
B3 B7 1.773(2)
B3 B2 1.799(2)
B9 H9 1.1000
B9 B8 1.782(2)
B8 H8 1.1000
B8 B7 1.786(2)
B15 H15 1.1000
B15 B14 1.799(2)
B15 B19 1.781(2)
B7 H7A 1.1000
B7 B2 1.776(2)
B2 H2 1.1000
B14 H14A 1.1000
B14 B19 1.777(2)
B22 H22 1.1000
B19 H19 1.1000

loop_
_geom_torsion_atom_site_label_1
_geom_torsion_atom_site_label_2
_geom_torsion_atom_site_label_3
_geom_torsion_atom_site_label_4
_geom_torsion
O1 C2 C3 C4 -179.77(13)
O2 C9 C10 C11 179.17(13)
O2 C9 C13 C12 -179.78(13)
N1 C4 C3 C2 -0.3(2)
N1 B1 B4 B5 -111.94(13)
N1 B1 B4 B3 108.52(13)
N1 B1 B4 B9 -150.22(12)
N1 B1 B4 B8 146.53(12)
N1 B1 B5 B4 108.15(14)
N1 B1 B5 B10 -150.80(12)
N1 B1 B5 B6 -112.48(14)
N1 B1 B5 B9 146.25(12)
N1 B1 B6 B10 148.97(13)
N1 B1 B6 B5 110.77(14)
N1 B1 B6 B11 -147.75(12)
N1 B1 B6 B2 -109.41(14)
N1 B1 B3 B4 -109.38(13)
N1 B1 B3 B8 -147.26(12)
N1 B1 B3 B7 149.42(12)
N1 B1 B3 B2 111.07(14)
N1 B1 B2 B6 112.69(13)
N1 B1 B2 B11 150.90(12)
N1 B1 B2 B3 -107.99(13)
N1 B1 B2 B7 -146.09(12)
N2 C11 C10 C9 1.0(2)
N2 B12 B13 B17 111.47(13)
N2 B12 B13 B18 -147.20(11)
N2 B12 B13 B14 -109.08(13)
N2 B12 B13 B22 149.72(11)
N2 B12 B16 B21 -149.99(11)
N2 B12 B16 B20 146.89(11)
N2 B12 B16 B17 -112.07(13)
N2 B12 B16 B15 108.83(13)
N2 B12 B17 B13 -110.55(14)
N2 B12 B17 B21 147.67(12)
N2 B12 B17 B16 109.75(14)
N2 B12 B17 B22 -149.00(12)
N2 B12 B15 B20 -148.78(11)
N2 B12 B15 B16 -110.59(13)
N2 B12 B15 B14 110.09(13)
N2 B12 B15 B19 148.03(11)
N2 B12 B14 B13 111.25(13)
N2 B12 B14 B18 149.61(12)
N2 B12 B14 B15 -109.08(13)
N2 B12 B14 B19 -147.16(12)
N2 C12 C13 C9 0.2(2)
C6 C2 C3 C4 -0.4(2)
C11 N2 B12 B13 -85.43(15)
C11 N2 B12 B16 59.99(17)
C11 N2 B12 B17 -12.92(19)
C11 N2 B12 B15 131.48(13)
C11 N2 B12 B14 -157.02(12)
C11 N2 C12 C13 0.6(2)
C4 N1 C5 C6 -1.6(2)
C4 N1 B1 B4 148.74(12)
C4 N1 B1 B5 77.06(17)
C4 N1 B1 B6 3.55(19)
C4 N1 B1 B3 -140.45(13)
C4 N1 B1 B2 -69.06(16)
C14 B21 B20 B16 -133.93(11)
C14 B21 B20 B15 -95.95(12)
C14 B21 B20 B19 -32.29(10)
C14 B21 B16 B12 -60.61(13)
C14 B21 B16 B20 39.29(10)
C14 B21 B16 B17 -98.49(11)
C14 B21 B16 B15 2.08(14)
C14 B21 B17 B12 60.90(13)
C14 B21 B17 B13 -2.48(14)
C14 B21 B17 B16 98.75(11)
C14 B21 B17 B22 -39.57(10)
C14 B21 B22 B13 95.92(11)
C14 B21 B22 B17 133.64(11)
C14 B21 B22 B18 32.41(10)
C14 B20 B16 B12 60.57(13)
C14 B20 B16 B21 -39.31(10)
C14 B20 B16 B17 -1.90(14)
C14 B20 B16 B15 98.70(11)
C14 B20 B15 B12 -60.58(13)
C14 B20 B15 B16 -98.65(11)
C14 B20 B15 B14 1.93(14)
C14 B20 B15 B19 39.27(10)
C14 B20 B19 B18 -32.66(10)
C14 B20 B19 B15 -133.87(11)
C14 B20 B19 B14 -95.90(12)
C14 B18 B14 B12 60.13(13)
C14 B18 B14 B13 98.72(11)
C14 B18 B14 B15 -2.59(14)
C14 B18 B14 B19 -39.64(10)
C14 B18 B22 B13 -133.72(12)
C14 B18 B22 B21 -32.26(10)
C14 B18 B22 B17 -95.73(12)
C14 B18 B19 B20 32.50(10)
C14 B18 B19 B15 95.60(12)
C14 B18 B19 B14 133.19(11)
B12 N2 C11 C10 179.00(13)
B12 N2 C12 C13 -179.60(13)
B12 B13 B17 B21 99.00(12)
B12 B13 B17 B16 35.94(10)
B12 B13 B17 B22 136.41(11)
B12 B13 B18 C14 -60.13(13)
B12 B13 B18 B14 37.99(10)
B12 B13 B18 B22 -99.59(11)
B12 B13 B18 B19 0.59(14)
B12 B13 B14 B18 -136.63(11)
B12 B13 B14 B15 -36.02(10)
B12 B13 B14 B19 -99.29(12)
B12 B13 B22 C14 60.25(13)
B12 B13 B22 B21 -0.75(14)
B12 B13 B22 B17 -38.10(10)
B12 B13 B22 B18 99.90(11)
B12 B16 B17 B13 -36.29(10)
B12 B16 B17 B21 -136.86(11)
B12 B16 B17 B22 -99.44(11)
B12 B16 B15 B20 136.67(11)
B12 B16 B15 B14 36.12(10)
B12 B16 B15 B19 98.96(12)
B12 B17 B22 C14 -60.18(13)
B12 B17 B22 B13 38.73(10)
B12 B17 B22 B21 -99.63(12)
B12 B17 B22 B18 1.11(14)
B12 B15 B14 B13 36.33(10)
B12 B15 B14 B18 99.59(11)
B12 B15 B14 B19 136.84(11)
B12 B15 B19 C14 60.69(13)
B12 B15 B19 B20 99.99(11)
B12 B15 B19 B18 -0.74(14)
B12 B15 B19 B14 -37.91(10)
B12 B14 B19 C14 -60.44(13)
B12 B14 B19 B20 0.53(14)
B12 B14 B19 B18 -100.51(11)
B12 B14 B19 B15 37.96(10)
C10 C9 C13 C12 -0.4(2)
C12 N2 C11 C10 -1.2(2)
C12 N2 B12 B13 94.80(15)
C12 N2 B12 B16 -119.78(14)
C12 N2 B12 B17 167.30(12)
C12 N2 B12 B15 -48.29(17)
C12 N2 B12 B14 23.21(18)
C13 C9 C10 C11 -0.2(2)
C2 C6 C5 N1 0.9(2)
C7 B10 B5 B1 -60.22(13)
C7 B10 B5 B4 2.24(15)
C7 B10 B5 B6 -98.39(12)
C7 B10 B5 B9 39.67(11)
C7 B10 B6 B1 60.75(14)
C7 B10 B6 B5 99.05(12)
C7 B10 B6 B11 -39.61(11)
C7 B10 B6 B2 -2.26(15)
C7 B10 B11 B6 133.68(12)
C7 B10 B11 B7 32.49(10)
C7 B10 B11 B2 95.77(12)
C7 B10 B9 B4 -95.70(12)
C7 B10 B9 B5 -133.74(12)
C7 B10 B9 B8 -32.45(10)
C7 B11 B7 B3 96.12(12)
C7 B11 B7 B8 32.49(10)
C7 B11 B7 B2 134.19(12)
C7 B11 B2 B1 60.32(13)
C7 B11 B2 B6 98.46(12)
C7 B11 B2 B3 -1.72(14)
C7 B11 B2 B7 -38.95(10)
C7 B9 B8 B4 -133.46(12)
C7 B9 B8 B3 -95.54(12)
C7 B9 B8 B7 -32.46(10)
C7 B8 B7 B11 -32.61(10)
C7 B8 B7 B3 -133.80(11)
C7 B8 B7 B2 -96.16(12)
C7 B7 B2 B1 -60.69(13)
C7 B7 B2 B6 1.67(14)
C7 B7 B2 B11 39.41(11)
C7 B7 B2 B3 -98.58(12)
C5 N1 C4 C3 1.3(2)
C5 N1 B1 B4 -31.52(18)
C5 N1 B1 B5 -103.20(15)
C5 N1 B1 B6 -176.71(12)
C5 N1 B1 B3 39.28(18)
C5 N1 B1 B2 110.68(14)
C5 C6 C2 O1 179.51(13)
C5 C6 C2 C3 0.1(2)
B1 N1 C4 C3 -178.93(13)
B1 N1 C5 C6 178.61(13)
B1 B4 B5 B10 -99.01(12)
B1 B4 B5 B6 -36.03(10)
B1 B4 B5 B9 -136.67(12)
B1 B4 B3 B8 137.00(12)
B1 B4 B3 B7 99.37(12)
B1 B4 B3 B2 36.30(10)
B1 B4 B9 C7 -60.35(13)
B1 B4 B9 B10 0.59(15)
B1 B4 B9 B5 38.28(11)
B1 B4 B9 B8 -99.97(12)
B1 B4 B8 C7 60.40(13)
B1 B4 B8 B3 -37.76(10)
B1 B4 B8 B9 100.19(12)
B1 B4 B8 B7 -0.36(15)
B1 B5 B6 B10 -136.45(11)
B1 B5 B6 B11 -99.29(12)
B1 B5 B6 B2 -36.06(10)
B1 B5 B9 C7 60.31(13)
B1 B5 B9 B4 -38.04(11)
B1 B5 B9 B10 99.74(12)
B1 B5 B9 B8 -0.70(15)
B1 B6 B11 C7 -60.23(14)
B1 B6 B11 B10 -99.61(12)
B1 B6 B11 B7 0.44(15)
B1 B6 B11 B2 38.44(11)
B1 B6 B2 B11 -136.54(12)
B1 B6 B2 B3 -35.86(10)
B1 B6 B2 B7 -98.51(12)
B1 B3 B8 C7 -60.83(13)
B1 B3 B8 B4 37.97(11)
B1 B3 B8 B9 0.36(15)
B1 B3 B8 B7 -100.04(12)
B1 B3 B7 C7 60.64(13)
B1 B3 B7 B11 -0.89(15)
B1 B3 B7 B8 100.13(12)
B1 B3 B7 B2 -38.50(11)
B1 B3 B2 B6 36.04(10)
B1 B3 B2 B11 98.89(12)
B1 B3 B2 B7 136.47(12)
B4 B1 B5 B10 101.05(11)
B4 B1 B5 B6 139.37(11)
B4 B1 B5 B9 38.10(11)
B4 B1 B6 B10 1.00(15)
B4 B1 B6 B5 -37.19(10)
B4 B1 B6 B11 64.29(14)
B4 B1 B6 B2 102.63(11)
B4 B1 B3 B8 -37.88(10)
B4 B1 B3 B7 -101.20(12)
B4 B1 B3 B2 -139.55(11)
B4 B1 B2 B6 -102.11(12)
B4 B1 B2 B11 -63.90(13)
B4 B1 B2 B3 37.21(10)
B4 B1 B2 B7 -0.88(14)
B4 B5 B6 B1 36.07(10)
B4 B5 B6 B10 -100.38(11)
B4 B5 B6 B11 -63.22(13)
B4 B5 B6 B2 0.01(14)
B4 B5 B9 C7 98.36(12)
B4 B5 B9 B10 137.78(12)
B4 B5 B9 B8 37.35(11)
B4 B3 B8 C7 -98.80(12)
B4 B3 B8 B9 -37.61(11)
B4 B3 B8 B7 -138.01(12)
B4 B3 B7 C7 -2.22(14)
B4 B3 B7 B11 -63.75(14)
B4 B3 B7 B8 37.28(11)
B4 B3 B7 B2 -101.35(12)
B4 B3 B2 B1 -36.21(10)
B4 B3 B2 B6 -0.17(13)
B4 B3 B2 B11 62.68(13)
B4 B3 B2 B7 100.26(12)
B4 B9 B8 C7 133.46(12)
B4 B9 B8 B3 37.92(11)
B4 B9 B8 B7 101.00(12)
B4 B8 B7 C7 95.98(12)
B4 B8 B7 B11 63.37(14)
B4 B8 B7 B3 -37.82(11)
B4 B8 B7 B2 -0.18(15)
B13 B12 B16 B21 -1.09(14)
B13 B12 B16 B20 -64.21(13)
B13 B12 B16 B17 36.83(10)
B13 B12 B16 B15 -102.27(11)
B13 B12 B17 B21 -101.78(12)
B13 B12 B17 B16 -139.71(11)
B13 B12 B17 B22 -38.46(10)
B13 B12 B15 B20 64.32(13)
B13 B12 B15 B16 102.51(11)
B13 B12 B15 B14 -36.81(10)
B13 B12 B15 B19 1.13(14)
B13 B12 B14 B18 38.36(10)
B13 B12 B14 B15 139.67(11)
B13 B12 B14 B19 101.59(11)
B13 B17 B22 C14 -98.91(11)
B13 B17 B22 B21 -138.36(11)
B13 B17 B22 B18 -37.62(10)
B13 B18 B14 B12 -38.58(10)
B13 B18 B14 B15 -101.31(11)
B13 B18 B14 B19 -138.36(11)
B13 B18 B22 C14 133.72(12)
B13 B18 B22 B21 101.45(12)
B13 B18 B22 B17 37.99(11)
B13 B18 B19 C14 -95.50(12)
B13 B18 B19 B20 -63.00(14)
B13 B18 B19 B15 0.10(15)
B13 B18 B19 B14 37.69(10)
B13 B14 B19 C14 2.95(14)
B13 B14 B19 B20 63.92(14)
B13 B14 B19 B18 -37.12(10)
B13 B14 B19 B15 101.36(11)
B21 C14 B20 B16 40.03(10)
B21 C14 B20 B15 103.02(11)
B21 C14 B20 B19 143.25(11)
B21 C14 B18 B13 -4.06(15)
B21 C14 B18 B14 -66.80(14)
B21 C14 B18 B22 36.06(11)
B21 C14 B18 B19 -107.39(12)
B21 C14 B22 B13 -103.17(12)
B21 C14 B22 B17 -40.23(10)
B21 C14 B22 B18 -143.42(11)
B21 C14 B19 B20 -36.37(11)
B21 C14 B19 B18 106.85(13)
B21 C14 B19 B15 3.47(15)
B21 C14 B19 B14 66.32(14)
B21 B20 B16 B12 99.88(12)
B21 B20 B16 B17 37.41(10)
B21 B20 B16 B15 138.02(12)
B21 B20 B15 B12 0.49(15)
B21 B20 B15 B16 -37.59(11)
B21 B20 B15 B14 63.00(13)
B21 B20 B15 B19 100.34(12)
B21 B20 B19 C14 32.37(10)
B21 B20 B19 B18 -0.28(15)
B21 B20 B19 B15 -101.50(12)
B21 B20 B19 B14 -63.53(14)
B21 B16 B17 B12 136.86(11)
B21 B16 B17 B13 100.57(12)
B21 B16 B17 B22 37.42(10)
B21 B16 B15 B12 -99.11(12)
B21 B16 B15 B20 37.56(11)
B21 B16 B15 B14 -62.99(13)
B21 B16 B15 B19 -0.15(15)
B21 B17 B22 C14 39.45(10)
B21 B17 B22 B13 138.36(11)
B21 B17 B22 B18 100.74(12)
C1 O1 C2 C6 -176.74(13)
C1 O1 C2 C3 2.6(2)
B20 C14 B21 B16 -40.01(11)
B20 C14 B21 B17 -103.11(11)
B20 C14 B21 B22 -143.25(11)
B20 C14 B18 B13 66.91(14)
B20 C14 B18 B14 4.17(15)
B20 C14 B18 B22 107.03(13)
B20 C14 B18 B19 -36.42(11)
B20 C14 B22 B13 -66.87(14)
B20 C14 B22 B21 36.30(11)
B20 C14 B22 B17 -3.93(15)
B20 C14 B22 B18 -107.12(12)
B20 C14 B19 B18 143.22(11)
B20 C14 B19 B15 39.85(10)
B20 C14 B19 B14 102.70(12)
B20 B21 B16 B12 -99.90(11)
B20 B21 B16 B17 -137.79(11)
B20 B21 B16 B15 -37.21(10)
B20 B21 B17 B12 -0.08(15)
B20 B21 B17 B13 -63.46(14)
B20 B21 B17 B16 37.77(10)
B20 B21 B17 B22 -100.56(12)
B20 B21 B22 C14 -32.41(10)
B20 B21 B22 B13 63.51(14)
B20 B21 B22 B17 101.23(12)
B20 B21 B22 B18 -0.01(15)
B20 B16 B17 B12 99.12(11)
B20 B16 B17 B13 62.83(13)
B20 B16 B17 B21 -37.74(10)
B20 B16 B17 B22 -0.31(14)
B20 B16 B15 B12 -136.67(11)
B20 B16 B15 B14 -100.55(12)
B20 B16 B15 B19 -37.71(11)
B20 B15 B14 B12 -99.16(11)
B20 B15 B14 B13 -62.83(13)
B20 B15 B14 B18 0.43(14)
B20 B15 B14 B19 37.69(10)
B20 B15 B19 C14 -39.30(10)
B20 B15 B19 B18 -100.73(12)
B20 B15 B19 B14 -137.90(11)
B10 C7 B11 B6 -40.24(11)
B10 C7 B11 B7 -142.88(11)
B10 C7 B11 B2 -103.07(12)
B10 C7 B9 B4 102.87(12)
B10 C7 B9 B5 40.12(10)
B10 C7 B9 B8 143.18(11)
B10 C7 B8 B4 4.31(16)
B10 C7 B8 B3 67.03(14)
B10 C7 B8 B9 -36.10(12)
B10 C7 B8 B7 106.95(13)
B10 C7 B7 B11 36.51(12)
B10 C7 B7 B3 -66.58(15)
B10 C7 B7 B8 -106.80(13)
B10 C7 B7 B2 -3.38(16)
B10 B5 B6 B1 136.45(11)
B10 B5 B6 B11 37.16(11)
B10 B5 B6 B2 100.39(12)
B10 B5 B9 C7 -39.43(11)
B10 B5 B9 B4 -137.78(12)
B10 B5 B9 B8 -100.44(13)
B10 B6 B11 C7 39.38(11)
B10 B6 B11 B7 100.05(13)
B10 B6 B11 B2 138.05(12)
B10 B6 B2 B1 98.89(12)
B10 B6 B2 B11 -37.65(11)
B10 B6 B2 B3 63.04(14)
B10 B6 B2 B7 0.38(15)
B10 B11 B7 C7 -32.53(10)
B10 B11 B7 B3 63.59(14)
B10 B11 B7 B8 -0.04(14)
B10 B11 B7 B2 101.66(12)
B10 B11 B2 B1 -0.53(15)
B10 B11 B2 B6 37.61(11)
B10 B11 B2 B3 -62.57(14)
B10 B11 B2 B7 -99.81(13)
B10 B9 B8 C7 32.45(10)
B10 B9 B8 B4 -101.01(12)
B10 B9 B8 B3 -63.09(13)
B10 B9 B8 B7 -0.01(14)
B5 B1 B4 B3 -139.53(11)
B5 B1 B4 B9 -38.28(10)
B5 B1 B4 B8 -101.52(12)
B5 B1 B6 B10 38.20(11)
B5 B1 B6 B11 101.48(12)
B5 B1 B6 B2 139.82(11)
B5 B1 B3 B4 37.07(11)
B5 B1 B3 B8 -0.81(15)
B5 B1 B3 B7 -64.13(14)
B5 B1 B3 B2 -102.47(12)
B5 B1 B2 B6 -36.91(10)
B5 B1 B2 B11 1.30(14)
B5 B1 B2 B3 102.41(12)
B5 B1 B2 B7 64.32(13)
B5 B4 B3 B1 -36.13(10)
B5 B4 B3 B8 100.87(11)
B5 B4 B3 B7 63.24(13)
B5 B4 B3 B2 0.17(13)
B5 B4 B9 C7 -98.63(12)
B5 B4 B9 B10 -37.69(11)
B5 B4 B9 B8 -138.25(12)
B5 B4 B8 C7 -2.55(14)
B5 B4 B8 B3 -100.71(12)
B5 B4 B8 B9 37.25(11)
B5 B4 B8 B7 -63.31(14)
B5 B10 B6 B1 -38.30(10)
B5 B10 B6 B11 -138.66(12)
B5 B10 B6 B2 -101.30(12)
B5 B10 B11 C7 -96.18(12)
B5 B10 B11 B6 37.50(11)
B5 B10 B11 B7 -63.69(14)
B5 B10 B11 B2 -0.41(15)
B5 B10 B9 C7 133.74(12)
B5 B10 B9 B4 38.04(11)
B5 B10 B9 B8 101.29(12)
B5 B6 B11 C7 2.62(15)
B5 B6 B11 B10 -36.76(11)
B5 B6 B11 B7 63.29(14)
B5 B6 B11 B2 101.29(12)
B5 B6 B2 B1 35.96(10)
B5 B6 B2 B11 -100.59(12)
B5 B6 B2 B3 0.10(14)
B5 B6 B2 B7 -62.56(13)
B5 B9 B8 C7 95.76(12)
B5 B9 B8 B4 -37.70(11)
B5 B9 B8 B3 0.22(16)
B5 B9 B8 B7 63.30(14)
C8 O2 C9 C10 -3.4(2)
C8 O2 C9 C13 175.95(13)
B6 B1 B4 B5 37.28(10)
B6 B1 B4 B3 -102.25(12)
B6 B1 B4 B9 -1.00(14)
B6 B1 B4 B8 -64.24(13)
B6 B1 B5 B4 -139.37(11)
B6 B1 B5 B10 -38.32(10)
B6 B1 B5 B9 -101.27(12)
B6 B1 B3 B4 102.39(12)
B6 B1 B3 B8 64.51(14)
B6 B1 B3 B7 1.19(15)
B6 B1 B3 B2 -37.16(11)
B6 B1 B2 B11 38.21(11)
B6 B1 B2 B3 139.32(11)
B6 B1 B2 B7 101.23(12)
B6 B10 B5 B1 38.17(10)
B6 B10 B5 B4 100.63(12)
B6 B10 B5 B9 138.06(12)
B6 B10 B11 C7 -133.68(12)
B6 B10 B11 B7 -101.19(12)
B6 B10 B11 B2 -37.91(11)
B6 B10 B9 C7 95.72(12)
B6 B10 B9 B4 0.02(15)
B6 B10 B9 B5 -38.03(11)
B6 B10 B9 B8 63.27(14)
B6 B5 B9 C7 -2.11(14)
B6 B5 B9 B4 -100.47(12)
B6 B5 B9 B10 37.31(11)
B6 B5 B9 B8 -63.12(14)
B6 B11 B7 C7 -95.83(12)
B6 B11 B7 B3 0.28(16)
B6 B11 B7 B8 -63.35(14)
B6 B11 B7 B2 38.36(11)
B6 B11 B2 B1 -38.14(11)
B6 B11 B2 B3 -100.18(12)
B6 B11 B2 B7 -137.41(12)
B11 C7 B10 B5 103.14(12)
B11 C7 B10 B6 40.08(11)
B11 C7 B10 B9 143.47(12)
B11 C7 B9 B4 66.87(15)
B11 C7 B9 B10 -36.00(12)
B11 C7 B9 B5 4.12(16)
B11 C7 B9 B8 107.18(13)
B11 C7 B8 B4 -66.44(14)
B11 C7 B8 B3 -3.73(16)
B11 C7 B8 B9 -106.86(13)
B11 C7 B8 B7 36.20(12)
B11 C7 B7 B3 -103.09(12)
B11 C7 B7 B8 -143.31(11)
B11 C7 B7 B2 -39.89(10)
B11 B10 B5 B1 1.19(15)
B11 B10 B5 B4 63.64(14)
B11 B10 B5 B6 -36.98(11)
B11 B10 B5 B9 101.07(13)
B11 B10 B6 B1 100.36(12)
B11 B10 B6 B5 138.66(12)
B11 B10 B6 B2 37.35(11)
B11 B10 B9 C7 32.43(10)
B11 B10 B9 B4 -63.27(14)
B11 B10 B9 B5 -101.31(12)
B11 B10 B9 B8 -0.02(14)
B11 B6 B2 B1 136.54(12)
B11 B6 B2 B3 100.69(12)
B11 B6 B2 B7 38.03(11)
B11 B7 B2 B1 -100.10(12)
B11 B7 B2 B6 -37.74(11)
B11 B7 B2 B3 -137.99(12)
B16 B12 B13 B17 -37.11(10)
B16 B12 B13 B18 64.22(13)
B16 B12 B13 B14 102.35(11)
B16 B12 B13 B22 1.14(14)
B16 B12 B17 B13 139.71(11)
B16 B12 B17 B21 37.92(10)
B16 B12 B17 B22 101.25(12)
B16 B12 B15 B20 -38.19(10)
B16 B12 B15 B14 -139.31(11)
B16 B12 B15 B19 -101.38(12)
B16 B12 B14 B13 -102.32(11)
B16 B12 B14 B18 -63.96(14)
B16 B12 B14 B15 37.35(11)
B16 B12 B14 B19 -0.73(14)
B16 B21 B20 C14 133.93(11)
B16 B21 B20 B15 37.99(11)
B16 B21 B20 B19 101.64(12)
B16 B21 B17 B12 -37.85(10)
B16 B21 B17 B13 -101.23(11)
B16 B21 B17 B22 -138.33(11)
B16 B21 B22 C14 -95.82(11)
B16 B21 B22 B13 0.10(15)
B16 B21 B22 B17 37.82(10)
B16 B21 B22 B18 -63.42(14)
B16 B20 B15 B12 38.07(10)
B16 B20 B15 B14 100.58(12)
B16 B20 B15 B19 137.93(12)
B16 B20 B19 C14 95.75(12)
B16 B20 B19 B18 63.10(14)
B16 B20 B19 B15 -38.11(11)
B16 B20 B19 B14 -0.14(15)
B16 B17 B22 C14 2.39(14)
B16 B17 B22 B13 101.30(11)
B16 B17 B22 B21 -37.06(10)
B16 B17 B22 B18 63.68(13)
B16 B15 B14 B12 -36.12(10)
B16 B15 B14 B13 0.21(14)
B16 B15 B14 B18 63.47(13)
B16 B15 B14 B19 100.72(12)
B16 B15 B19 C14 -1.85(14)
B16 B15 B19 B20 37.45(11)
B16 B15 B19 B18 -63.28(14)
B16 B15 B19 B14 -100.44(12)
B17 B12 B13 B18 101.33(11)
B17 B12 B13 B14 139.46(11)
B17 B12 B13 B22 38.25(10)
B17 B12 B16 B21 -37.92(10)
B17 B12 B16 B20 -101.04(12)
B17 B12 B16 B15 -139.10(11)
B17 B12 B15 B20 -0.55(15)
B17 B12 B15 B16 37.64(11)
B17 B12 B15 B14 -101.67(12)
B17 B12 B15 B19 -63.74(14)
B17 B12 B14 B13 -36.87(10)
B17 B12 B14 B18 1.49(14)
B17 B12 B14 B15 102.80(12)
B17 B12 B14 B19 64.72(13)
B17 B13 B18 C14 2.14(14)
B17 B13 B18 B14 100.27(12)
B17 B13 B18 B22 -37.32(10)
B17 B13 B18 B19 62.86(13)
B17 B13 B14 B12 35.87(10)
B17 B13 B14 B18 -100.76(12)
B17 B13 B14 B15 -0.15(14)
B17 B13 B14 B19 -63.42(13)
B17 B13 B22 C14 98.35(12)
B17 B13 B22 B21 37.35(10)
B17 B13 B22 B18 138.00(11)
B17 B21 B20 C14 95.69(12)
B17 B21 B20 B16 -38.24(11)
B17 B21 B20 B15 -0.25(15)
B17 B21 B20 B19 63.40(14)
B17 B21 B16 B12 37.89(10)
B17 B21 B16 B20 137.79(11)
B17 B21 B16 B15 100.57(12)
B17 B21 B22 C14 -133.64(11)
B17 B21 B22 B13 -37.72(10)
B17 B21 B22 B18 -101.23(12)
B17 B16 B15 B12 -36.30(10)
B17 B16 B15 B20 100.37(12)
B17 B16 B15 B14 -0.18(14)
B17 B16 B15 B19 62.67(14)
B18 C14 B21 B20 107.29(13)
B18 C14 B21 B16 67.28(14)
B18 C14 B21 B17 4.18(15)
B18 C14 B21 B22 -35.96(11)
B18 C14 B20 B21 -106.95(12)
B18 C14 B20 B16 -66.92(14)
B18 C14 B20 B15 -3.92(15)
B18 C14 B20 B19 36.30(11)
B18 C14 B22 B13 40.25(11)
B18 C14 B22 B21 143.42(11)
B18 C14 B22 B17 103.19(12)
B18 C14 B19 B20 -143.22(11)
B18 C14 B19 B15 -103.38(12)
B18 C14 B19 B14 -40.53(11)
B18 B13 B17 B12 -98.79(12)
B18 B13 B17 B21 0.21(14)
B18 B13 B17 B16 -62.86(14)
B18 B13 B17 B22 37.62(10)
B18 B13 B14 B12 136.63(11)
B18 B13 B14 B15 100.61(12)
B18 B13 B14 B19 37.34(11)
B18 B13 B22 C14 -39.65(10)
B18 B13 B22 B21 -100.65(12)
B18 B13 B22 B17 -138.00(11)
B18 B14 B19 C14 40.07(10)
B18 B14 B19 B20 101.04(12)
B18 B14 B19 B15 138.48(11)
B3 B1 B4 B5 139.53(11)
B3 B1 B4 B9 101.26(12)
B3 B1 B4 B8 38.01(11)
B3 B1 B5 B4 -37.16(10)
B3 B1 B5 B10 63.88(14)
B3 B1 B5 B6 102.20(12)
B3 B1 B5 B9 0.94(15)
B3 B1 B6 B10 -64.30(14)
B3 B1 B6 B5 -102.50(12)
B3 B1 B6 B11 -1.02(15)
B3 B1 B6 B2 37.32(10)
B3 B1 B2 B6 -139.32(11)
B3 B1 B2 B11 -101.11(11)
B3 B1 B2 B7 -38.09(10)
B3 B4 B5 B1 35.92(10)
B3 B4 B5 B10 -63.09(13)
B3 B4 B5 B6 -0.11(13)
B3 B4 B5 B9 -100.75(12)
B3 B4 B9 C7 2.11(14)
B3 B4 B9 B10 63.05(14)
B3 B4 B9 B5 100.74(12)
B3 B4 B9 B8 -37.51(10)
B3 B4 B8 C7 98.16(12)
B3 B4 B8 B9 137.95(12)
B3 B4 B8 B7 37.40(11)
B3 B8 B7 C7 133.80(11)
B3 B8 B7 B11 101.19(12)
B3 B8 B7 B2 37.64(11)
B3 B7 B2 B1 37.89(10)
B3 B7 B2 B6 100.25(12)
B3 B7 B2 B11 137.99(12)
B9 C7 B10 B5 -40.32(11)
B9 C7 B10 B6 -103.38(12)
B9 C7 B10 B11 -143.47(12)
B9 C7 B11 B10 35.92(12)
B9 C7 B11 B6 -4.32(16)
B9 C7 B11 B7 -106.96(13)
B9 C7 B11 B2 -67.15(15)
B9 C7 B8 B4 40.41(10)
B9 C7 B8 B3 103.13(11)
B9 C7 B8 B7 143.06(11)
B9 C7 B7 B11 106.97(13)
B9 C7 B7 B3 3.88(15)
B9 C7 B7 B8 -36.34(11)
B9 C7 B7 B2 67.08(14)
B9 B4 B5 B1 136.67(12)
B9 B4 B5 B10 37.66(11)
B9 B4 B5 B6 100.64(12)
B9 B4 B3 B1 -99.31(12)
B9 B4 B3 B8 37.69(10)
B9 B4 B3 B7 0.06(14)
B9 B4 B3 B2 -63.01(13)
B9 B4 B8 C7 -39.80(11)
B9 B4 B8 B3 -137.95(12)
B9 B4 B8 B7 -100.55(13)
B9 B10 B5 B1 -99.89(12)
B9 B10 B5 B4 -37.43(11)
B9 B10 B5 B6 -138.06(12)
B9 B10 B6 B1 -0.62(15)
B9 B10 B6 B5 37.68(11)
B9 B10 B6 B11 -100.97(13)
B9 B10 B6 B2 -63.62(15)
B9 B10 B11 C7 -32.45(10)
B9 B10 B11 B6 101.23(12)
B9 B10 B11 B7 0.04(14)
B9 B10 B11 B2 63.32(14)
B9 B5 B6 B1 98.96(12)
B9 B5 B6 B10 -37.49(11)
B9 B5 B6 B11 -0.33(15)
B9 B5 B6 B2 62.90(13)
B9 B8 B7 C7 32.64(10)
B9 B8 B7 B11 0.03(14)
B9 B8 B7 B3 -101.16(11)
B9 B8 B7 B2 -63.52(14)
B8 C7 B10 B5 -4.20(16)
B8 C7 B10 B6 -67.26(15)
B8 C7 B10 B11 -107.34(13)
B8 C7 B10 B9 36.12(11)
B8 C7 B11 B10 106.58(13)
B8 C7 B11 B6 66.34(15)
B8 C7 B11 B7 -36.30(12)
B8 C7 B11 B2 3.51(16)
B8 C7 B9 B4 -40.31(10)
B8 C7 B9 B10 -143.18(11)
B8 C7 B9 B5 -103.06(12)
B8 C7 B7 B11 143.31(11)
B8 C7 B7 B3 40.22(10)
B8 C7 B7 B2 103.42(11)
B8 B4 B5 B1 99.21(12)
B8 B4 B5 B10 0.20(15)
B8 B4 B5 B6 63.18(13)
B8 B4 B5 B9 -37.46(11)
B8 B4 B3 B1 -137.00(12)
B8 B4 B3 B7 -37.63(11)
B8 B4 B3 B2 -100.70(12)
B8 B4 B9 C7 39.62(10)
B8 B4 B9 B10 100.56(13)
B8 B4 B9 B5 138.25(12)
B8 B3 B7 C7 -39.49(10)
B8 B3 B7 B11 -101.03(13)
B8 B3 B7 B2 -138.63(12)
B8 B3 B2 B1 -99.28(12)
B8 B3 B2 B6 -63.24(13)
B8 B3 B2 B11 -0.39(14)
B8 B3 B2 B7 37.20(11)
B8 B7 B2 B1 0.64(15)
B8 B7 B2 B6 63.00(14)
B8 B7 B2 B11 100.74(13)
B8 B7 B2 B3 -37.25(11)
B15 B12 B13 B17 -102.40(11)
B15 B12 B13 B18 -1.07(14)
B15 B12 B13 B14 37.06(10)
B15 B12 B13 B22 -64.14(13)
B15 B12 B16 B21 101.18(11)
B15 B12 B16 B20 38.06(10)
B15 B12 B16 B17 139.10(11)
B15 B12 B17 B13 102.18(12)
B15 B12 B17 B21 0.40(15)
B15 B12 B17 B16 -37.53(11)
B15 B12 B17 B22 63.72(14)
B15 B12 B14 B13 -139.67(11)
B15 B12 B14 B18 -101.31(12)
B15 B12 B14 B19 -38.08(10)
B15 B20 B16 B12 -38.13(10)
B15 B20 B16 B21 -138.02(12)
B15 B20 B16 B17 -100.61(12)
B15 B20 B19 C14 133.87(11)
B15 B20 B19 B18 101.21(12)
B15 B20 B19 B14 37.97(10)
B15 B16 B17 B12 36.38(10)
B15 B16 B17 B13 0.09(14)
B15 B16 B17 B21 -100.48(12)
B15 B16 B17 B22 -63.06(13)
B15 B14 B19 C14 -98.41(12)
B15 B14 B19 B20 -37.44(10)
B15 B14 B19 B18 -138.48(11)
B7 C7 B10 B5 66.66(15)
B7 C7 B10 B6 3.60(16)
B7 C7 B10 B11 -36.48(12)
B7 C7 B10 B9 106.98(13)
B7 C7 B11 B10 142.88(11)
B7 C7 B11 B6 102.64(12)
B7 C7 B11 B2 39.81(11)
B7 C7 B9 B4 -3.83(15)
B7 C7 B9 B10 -106.70(13)
B7 C7 B9 B5 -66.58(14)
B7 C7 B9 B8 36.48(11)
B7 C7 B8 B4 -102.64(11)
B7 C7 B8 B3 -39.93(10)
B7 C7 B8 B9 -143.06(11)
B7 B11 B2 B1 99.27(12)
B7 B11 B2 B6 137.41(12)
B7 B11 B2 B3 37.23(10)
B7 B3 B8 C7 39.21(10)
B7 B3 B8 B4 138.01(12)
B7 B3 B8 B9 100.40(13)
B7 B3 B2 B1 -136.47(12)
B7 B3 B2 B6 -100.43(12)
B7 B3 B2 B11 -37.58(11)
B2 B1 B4 B5 102.30(12)
B2 B1 B4 B3 -37.23(10)
B2 B1 B4 B9 64.02(13)
B2 B1 B4 B8 0.78(15)
B2 B1 B5 B4 -102.60(11)
B2 B1 B5 B10 -1.55(14)
B2 B1 B5 B6 36.77(10)
B2 B1 B5 B9 -64.49(14)
B2 B1 B6 B10 -101.63(12)
B2 B1 B6 B5 -139.82(11)
B2 B1 B6 B11 -38.34(11)
B2 B1 B3 B4 139.55(11)
B2 B1 B3 B8 101.67(12)
B2 B1 B3 B7 38.34(10)
B2 B6 B11 C7 -98.67(12)
B2 B6 B11 B10 -138.05(12)
B2 B6 B11 B7 -38.00(11)
B2 B11 B7 C7 -134.19(12)
B2 B11 B7 B3 -38.08(11)
B2 B11 B7 B8 -101.71(12)
B2 B3 B8 C7 2.33(14)
B2 B3 B8 B4 101.13(12)
B2 B3 B8 B9 63.52(14)
B2 B3 B8 B7 -36.88(11)
B2 B3 B7 C7 99.14(12)
B2 B3 B7 B11 37.60(11)
B2 B3 B7 B8 138.63(12)
B14 B12 B13 B17 -139.46(11)
B14 B12 B13 B18 -38.13(10)
B14 B12 B13 B22 -101.20(11)
B14 B12 B16 B21 63.77(13)
B14 B12 B16 B20 0.64(14)
B14 B12 B16 B17 101.69(12)
B14 B12 B16 B15 -37.42(11)
B14 B12 B17 B13 36.85(10)
B14 B12 B17 B21 -64.93(14)
B14 B12 B17 B16 -102.86(12)
B14 B12 B17 B22 -1.61(14)
B14 B12 B15 B20 101.12(12)
B14 B12 B15 B16 139.32(11)
B14 B12 B15 B19 37.93(10)
B14 B13 B17 B12 -35.90(10)
B14 B13 B17 B21 63.11(13)
B14 B13 B17 B16 0.04(14)
B14 B13 B17 B22 100.52(11)
B14 B13 B18 C14 -98.13(12)
B14 B13 B18 B22 -137.59(12)
B14 B13 B18 B19 -37.41(10)
B14 B13 B22 C14 -2.02(14)
B14 B13 B22 B21 -63.02(13)
B14 B13 B22 B17 -100.37(12)
B14 B13 B22 B18 37.62(10)
B14 B18 B22 C14 95.52(12)
B14 B18 B22 B13 -38.20(11)
B14 B18 B22 B21 63.26(14)
B14 B18 B22 B17 -0.21(15)
B14 B18 B19 C14 -133.19(11)
B14 B18 B19 B20 -100.69(12)
B14 B18 B19 B15 -37.59(11)
B14 B15 B19 C14 98.59(11)
B14 B15 B19 B20 137.90(11)
B14 B15 B19 B18 37.16(10)
B22 C14 B21 B20 143.25(11)
B22 C14 B21 B16 103.24(12)
B22 C14 B21 B17 40.14(10)
B22 C14 B20 B21 -36.28(11)
B22 C14 B20 B16 3.74(15)
B22 C14 B20 B15 66.74(13)
B22 C14 B20 B19 106.96(12)
B22 C14 B18 B13 -40.12(10)
B22 C14 B18 B14 -102.86(11)
B22 C14 B18 B19 -143.45(11)
B22 C14 B19 B20 -107.30(13)
B22 C14 B19 B18 35.92(11)
B22 C14 B19 B15 -67.46(14)
B22 C14 B19 B14 -4.60(16)
B22 B13 B17 B12 -136.41(11)
B22 B13 B17 B21 -37.41(10)
B22 B13 B17 B16 -100.48(12)
B22 B13 B18 C14 39.46(10)
B22 B13 B18 B14 137.59(12)
B22 B13 B18 B19 100.18(12)
B22 B13 B14 B12 98.70(12)
B22 B13 B14 B18 -37.92(11)
B22 B13 B14 B15 62.68(13)
B22 B13 B14 B19 -0.58(15)
B22 B21 B20 C14 32.47(10)
B22 B21 B20 B16 -101.46(12)
B22 B21 B20 B15 -63.47(14)
B22 B21 B20 B19 0.18(14)
B22 B21 B16 B12 0.60(14)
B22 B21 B16 B20 100.50(12)
B22 B21 B16 B17 -37.29(10)
B22 B21 B16 B15 63.29(14)
B22 B21 B17 B12 100.47(11)
B22 B21 B17 B13 37.09(10)
B22 B21 B17 B16 138.33(11)
B22 B18 B14 B12 -0.78(15)
B22 B18 B14 B13 37.80(11)
B22 B18 B14 B15 -63.51(14)
B22 B18 B14 B19 -100.55(12)
B22 B18 B19 C14 -32.22(10)
B22 B18 B19 B20 0.28(15)
B22 B18 B19 B15 63.38(14)
B22 B18 B19 B14 100.97(12)
B19 C14 B21 B20 36.44(11)
B19 C14 B21 B16 -3.57(15)
B19 C14 B21 B17 -66.67(14)
B19 C14 B21 B22 -106.81(13)
B19 C14 B20 B21 -143.25(11)
B19 C14 B20 B16 -103.22(12)
B19 C14 B20 B15 -40.23(10)
B19 C14 B18 B13 103.33(12)
B19 C14 B18 B14 40.59(10)
B19 C14 B18 B22 143.45(11)
B19 C14 B22 B13 4.27(16)
B19 C14 B22 B21 107.44(13)
B19 C14 B22 B17 67.20(14)
B19 C14 B22 B18 -35.99(12)
B19 B20 B16 B12 -0.30(14)
B19 B20 B16 B21 -100.18(12)
B19 B20 B16 B17 -62.77(13)
B19 B20 B16 B15 37.84(11)
B19 B20 B15 B12 -99.85(12)
B19 B20 B15 B16 -137.93(12)
B19 B20 B15 B14 -37.34(10)
B19 B18 B14 B12 99.77(12)
B19 B18 B14 B13 138.36(11)
B19 B18 B14 B15 37.05(10)
B19 B18 B22 C14 32.09(10)
B19 B18 B22 B13 -101.62(12)
B19 B18 B22 B21 -0.17(15)
B19 B18 B22 B17 -63.63(14)
B19 B15 B14 B12 -136.84(11)
B19 B15 B14 B13 -100.51(11)
B19 B15 B14 B18 -37.25(10)
